data_7134759
loop_
_publ_author_name
'Yoo, Dagyum'
'Brannan, Alexander C.'
'Lim, Soohyun'
'Lee, Heui Beom'
'Lee, Yunho'

_publ_section_title
;
 Reversible CO binding at a nickel complex supported by an ambiphilic PBiP
 tridentate ligand.
;
_journal_issue 61
_journal_name_full 'Chemical communications (Cambridge, England)'
_journal_page_first 11453
_journal_page_last 11456
_journal_paper_doi 10.1039/d5cc02850g
_journal_volume 61
_journal_year 2025
_chemical_formula_moiety 'C24 H36 Bi Cl Ni P2'
_chemical_formula_sum 'C24 H36 Bi Cl Ni P2'
_chemical_formula_weight 689.61
_chemical_properties_physical Air-sensitive,Moisture-sensitive
_space_group_crystal_system monoclinic
_space_group_IT_number 14
_space_group_name_Hall '-P 2yn'
_space_group_name_H-M_alt 'P 1 21/n 1'
_atom_sites_solution_hydrogens geom
_atom_sites_solution_primary dual
_audit_creation_date 2025-02-02
_audit_creation_method
;
Olex2 1.5
(compiled 2024.02.16 svn.r378c4104 for OlexSys, GUI svn.r6928)
;
_audit_update_record
;
2025-05-13 deposited with the CCDC.	2025-06-24 downloaded from the CCDC.
;
_cell_angle_alpha 90
_cell_angle_beta 90.5020(10)
_cell_angle_gamma 90
_cell_formula_units_Z 4
_cell_length_a 7.92990(10)
_cell_length_b 15.7754(2)
_cell_length_c 20.8624(2)
_cell_measurement_reflns_used 14081
_cell_measurement_temperature 100
_cell_measurement_theta_max 78.9620
_cell_measurement_theta_min 3.5190
_cell_volume 2609.73(5)
_computing_cell_refinement 'CrysAlisPro 1.171.39.29d (Rigaku OD, 2017)'
_computing_data_collection 'CrysAlisPro 1.171.39.29d (Rigaku OD, 2017)'
_computing_data_reduction 'CrysAlisPro 1.171.39.29d (Rigaku OD, 2017)'
_computing_molecular_graphics 'Olex2 1.5 (Dolomanov et al., 2009)'
_computing_publication_material 'Olex2 1.5 (Dolomanov et al., 2009)'
_computing_structure_refinement 'SHELXL 2019/3 (Sheldrick, 2015)'
_computing_structure_solution 'SHELXT 2018/2 (Sheldrick, 2018)'
_diffrn_ambient_temperature 100
_diffrn_detector 'CCD plate'
_diffrn_detector_type 'Rigaku Saturn724+'
_diffrn_measured_fraction_theta_full 1.000
_diffrn_measured_fraction_theta_max 0.969
_diffrn_measurement_details
;
List of Runs (angles in degrees, time in seconds):

  # Type    Start    End  Width  t~exp~   \w     \q     \k     \f   Frames
#--------------------------------------------------------------------------
  1  \w    -27.00  89.00   0.50    1.13    --    0.00  57.00 -90.00  232
  2  \w    -33.00  24.00   0.50    1.13    --    0.00  77.00  60.00  114
  3  \w     26.00  86.00   0.50    1.13    --    0.00  77.00  60.00  120
  4  \w     61.00 126.00   0.50    1.00    --  105.20 -61.00  90.00  130
  5  \w     19.00 140.00   0.50    1.00    --  105.20 -82.00  90.00  242
  6  \w     30.00 131.00   0.50    1.00    --  105.20 -45.00 -90.00  202
  7  \w     76.00 103.00   0.50    1.00    --  105.20 -45.00  90.00   54
  8  \w     83.00 134.00   0.50    1.00    --  105.20  77.00-150.00  102
  9  \w     84.00 180.00   0.50    1.00    --  105.20  82.00  30.00  192
 10  \w     18.00  44.00   0.50    1.00    --  105.20 -61.00  90.00   52
 11  \w     17.00  43.00   0.50    1.00    --  105.20 -61.00   0.00   52
 12  \w     84.00 121.00   0.50    1.00    --  105.20 -61.00   0.00   74
 13  \w     16.00 126.00   0.50    1.00    --  105.20 -61.00 -90.00  220
;
_diffrn_measurement_device 'four-circle diffractometer'
_diffrn_measurement_device_type 'XtaLAB AFC12 (RINC): Kappa dual home/near'
_diffrn_measurement_method '\w scans'
_diffrn_measurement_specimen_support 'Mitegen 50um'
_diffrn_orient_matrix_type 'CrysAlisPro convention (1999,Acta A55,543-557)'
_diffrn_orient_matrix_UB_11 -0.1052420000
_diffrn_orient_matrix_UB_12 0.0759568000
_diffrn_orient_matrix_UB_13 -0.0235576000
_diffrn_orient_matrix_UB_21 -0.1596799000
_diffrn_orient_matrix_UB_22 -0.0557145000
_diffrn_orient_matrix_UB_23 -0.0003108000
_diffrn_orient_matrix_UB_31 -0.0344928000
_diffrn_orient_matrix_UB_32 0.0253226000
_diffrn_orient_matrix_UB_33 0.0700577000
_diffrn_radiation_collimation 0.3
_diffrn_radiation_monochromator graphite
_diffrn_radiation_probe x-ray
_diffrn_radiation_type 'Cu K\a'
_diffrn_radiation_wavelength 1.54184
_diffrn_reflns_av_R_equivalents 0.0345
_diffrn_reflns_av_unetI/netI 0.0276
_diffrn_reflns_Laue_measured_fraction_full 1.000
_diffrn_reflns_Laue_measured_fraction_max 0.969
_diffrn_reflns_limit_h_max 10
_diffrn_reflns_limit_h_min -10
_diffrn_reflns_limit_k_max 19
_diffrn_reflns_limit_k_min -16
_diffrn_reflns_limit_l_max 26
_diffrn_reflns_limit_l_min -22
_diffrn_reflns_number 16407
_diffrn_reflns_point_group_measured_fraction_full 1.000
_diffrn_reflns_point_group_measured_fraction_max 0.969
_diffrn_reflns_theta_full 67.684
_diffrn_reflns_theta_max 79.845
_diffrn_reflns_theta_min 3.513
_diffrn_source 'fine-focus sealed X-ray tube'
_diffrn_source_current 24.0
_diffrn_source_power 1.2
_diffrn_source_target Mo
_diffrn_source_type 'Enhance (Cu) X-ray Source'
_diffrn_source_voltage 50.0
_exptl_absorpt_coefficient_mu 16.131
_exptl_absorpt_correction_T_max 1.000
_exptl_absorpt_correction_T_min 0.417
_exptl_absorpt_correction_type gaussian
_exptl_absorpt_process_details
;
CrysAlisPro 1.171.39.29d (Rigaku Oxford Diffraction, 2017)
Numerical absorption correction based on gaussian integration over
			a multifaceted crystal model
Empirical absorption correction using spherical harmonics,
 implemented in SCALE3 ABSPACK scaling algorithm.
;
_exptl_crystal_colour 'metallic dark violet'
_exptl_crystal_colour_lustre metallic
_exptl_crystal_colour_modifier dark
_exptl_crystal_colour_primary violet
_exptl_crystal_density_diffrn 1.755
_exptl_crystal_description block
_exptl_crystal_F_000 1352
_exptl_crystal_size_max 0.212
_exptl_crystal_size_mid 0.193
_exptl_crystal_size_min 0.144
_refine_diff_density_max 1.667
_refine_diff_density_min -1.506
_refine_diff_density_rms 0.199
_refine_ls_extinction_coef 0.00039(4)
_refine_ls_extinction_expression Fc^*^=kFc[1+0.001xFc^2^\l^3^/sin(2\q)]^-1/4^
_refine_ls_extinction_method 'SHELXL-2019/2 (Sheldrick 2019)'
_refine_ls_goodness_of_fit_ref 1.140
_refine_ls_hydrogen_treatment constr
_refine_ls_matrix_type full
_refine_ls_number_parameters 271
_refine_ls_number_reflns 5517
_refine_ls_number_restraints 0
_refine_ls_restrained_S_all 1.140
_refine_ls_R_factor_all 0.0384
_refine_ls_R_factor_gt 0.0378
_refine_ls_shift/su_max 0.002
_refine_ls_shift/su_mean 0.000
_refine_ls_structure_factor_coef Fsqd
_refine_ls_weighting_details 'w=1/[\s^2^(Fo^2^)+(0.0647P)^2^+9.7998P] where P=(Fo^2^+2Fc^2^)/3'
_refine_ls_weighting_scheme calc
_refine_ls_wR_factor_gt 0.1092
_refine_ls_wR_factor_ref 0.1097
_reflns_Friedel_coverage 0.000
_reflns_number_gt 5449
_reflns_number_total 5517
_reflns_threshold_expression 'I > 2\s(I)'
_cod_data_source_file d5cc02850g2.cif
_cod_data_source_block bip2nicl
_cod_depositor_comments 'Adding full bibliography for 7134759--7134764.cif.'
_cod_database_code 7134759
_shelx_shelxl_version_number 2019/3
_chemical_oxdiff_formula 'C H P Cl Bi Ni'
_shelx_space_group_comment
;
The symmetry employed for this shelxl refinement is uniquely defined
by the following loop, which should always be used as a source of
symmetry information in preference to the above space-group names.
They are only intended as comments.
;
_reflns_odcompleteness_completeness 99.96
_reflns_odcompleteness_iscentric 1
_reflns_odcompleteness_theta 72.42
_olex2_refinement_description
;
1. Fixed Uiso
 At 1.2 times of:
  All C(H) groups
 At 1.5 times of:
  All C(H,H,H) groups
2.a Ternary CH refined with riding coordinates:
 C20(H20), C17(H17), C23(H23), C14(H14)
2.b Aromatic/amide H refined with riding coordinates:
 C11(H11), C10(H10), C3(H3), C4(H4), C6(H6), C12(H12), C9(H9), C5(H5)
2.c Idealised Me refined as rotating group:
 C15(H15A,H15B,H15C), C21(H21A,H21B,H21C), C19(H19A,H19B,H19C), C24(H24A,H24B,
 H24C), C22(H22A,H22B,H22C), C18(H18A,H18B,H18C), C16(H16A,H16B,H16C), C13(H13A,
 H13B,H13C)
;
_olex2_submission_special_instructions 'No special instructions were received'
_oxdiff_exptl_absorpt_empirical_details
;
Empirical correction (ABSPACK) includes:
- Absorption correction using spherical harmonics
- Frame scaling
;
_oxdiff_exptl_absorpt_empirical_full_max 1.893
_oxdiff_exptl_absorpt_empirical_full_min 0.568

loop_
_space_group_symop_operation_xyz
'x, y, z'
'-x+1/2, y+1/2, -z+1/2'
'-x, -y, -z'
'x-1/2, -y-1/2, z-1/2'

loop_
_atom_site_label
_atom_site_type_symbol
_atom_site_fract_x
_atom_site_fract_y
_atom_site_fract_z
_atom_site_U_iso_or_equiv
_atom_site_adp_type
_atom_site_occupancy
_atom_site_site_symmetry_order
_atom_site_calc_flag
_atom_site_refinement_flags_posn
_atom_site_refinement_flags_adp
_atom_site_refinement_flags_occupancy
_atom_site_disorder_assembly
_atom_site_disorder_group
Bi1 Bi 0.47208(2) 0.59982(2) 0.43371(2) 0.01695(10) Uani 1 1 d . . . . .
Ni1 Ni 0.44947(10) 0.72686(6) 0.36010(4) 0.01716(19) Uani 1 1 d . . . . .
P2 P 0.36552(15) 0.79750(8) 0.44553(6) 0.0171(2) Uani 1 1 d . . . . .
P1 P 0.62677(15) 0.66067(8) 0.29601(5) 0.0180(2) Uani 1 1 d . . . . .
Cl1 Cl 0.33440(18) 0.80852(11) 0.28519(6) 0.0369(3) Uani 1 1 d . . . . .
C11 C 0.6600(6) 0.7038(4) 0.6252(2) 0.0231(10) Uani 1 1 d . . . . .
H11 H 0.725875 0.684644 0.660630 0.028 Uiso 1 1 calc R U . . .
C10 C 0.5940(7) 0.7859(3) 0.6247(2) 0.0214(10) Uani 1 1 d . . . . .
H10 H 0.614570 0.822273 0.660166 0.026 Uiso 1 1 calc R U . . .
C2 C 0.7649(7) 0.5827(3) 0.3360(3) 0.0214(10) Uani 1 1 d . . . . .
C8 C 0.4741(6) 0.7619(3) 0.5192(2) 0.0162(9) Uani 1 1 d . . . . .
C7 C 0.5400(6) 0.6804(3) 0.5194(2) 0.0177(9) Uani 1 1 d . . . . .
C3 C 0.9092(7) 0.5480(4) 0.3064(3) 0.0245(10) Uani 1 1 d . . . . .
H3 H 0.938667 0.565224 0.264389 0.029 Uiso 1 1 calc R U . . .
C1 C 0.7256(6) 0.5583(3) 0.3980(2) 0.0188(9) Uani 1 1 d . . . . .
C20 C 0.1375(7) 0.7971(3) 0.4632(3) 0.0244(11) Uani 1 1 d . . . . .
H20 H 0.078475 0.823991 0.425869 0.029 Uiso 1 1 calc R U . . .
C17 C 0.7799(7) 0.7301(4) 0.2547(3) 0.0259(11) Uani 1 1 d . . . . .
H17 H 0.862236 0.692087 0.232700 0.031 Uiso 1 1 calc R U . . .
C4 C 1.0079(7) 0.4887(4) 0.3387(3) 0.0276(11) Uani 1 1 d . . . . .
H4 H 1.102643 0.464181 0.318225 0.033 Uiso 1 1 calc R U . . .
C6 C 0.8271(7) 0.4995(3) 0.4304(3) 0.0248(11) Uani 1 1 d . . . . .
H6 H 0.799586 0.482801 0.472781 0.030 Uiso 1 1 calc R U . . .
C12 C 0.6282(6) 0.6502(3) 0.5733(2) 0.0216(10) Uani 1 1 d . . . . .
H12 H 0.666506 0.593176 0.574378 0.026 Uiso 1 1 calc R U . . .
C23 C 0.4224(9) 0.9113(3) 0.4420(3) 0.0276(12) Uani 1 1 d . . . . .
H23 H 0.418857 0.933605 0.486850 0.033 Uiso 1 1 calc R U . . .
C9 C 0.4993(7) 0.8149(4) 0.5734(2) 0.0221(10) Uani 1 1 d . . . . .
H9 H 0.451329 0.870029 0.574341 0.026 Uiso 1 1 calc R U . . .
C15 C 0.6301(8) 0.5532(4) 0.1850(3) 0.0329(13) Uani 1 1 d . . . . .
H15A H 0.714743 0.591623 0.167201 0.049 Uiso 1 1 calc R U . . .
H15B H 0.561394 0.529416 0.150127 0.049 Uiso 1 1 calc R U . . .
H15C H 0.686683 0.507208 0.208289 0.049 Uiso 1 1 calc R U . . .
C21 C 0.0869(7) 0.8475(4) 0.5237(3) 0.0356(14) Uani 1 1 d . . . . .
H21A H 0.133915 0.819742 0.561867 0.053 Uiso 1 1 calc R U . . .
H21B H -0.036285 0.849379 0.526701 0.053 Uiso 1 1 calc R U . . .
H21C H 0.131102 0.905400 0.520776 0.053 Uiso 1 1 calc R U . . .
C5 C 0.9674(7) 0.4655(3) 0.4010(3) 0.0267(11) Uani 1 1 d . . . . .
H5 H 1.036496 0.426111 0.423542 0.032 Uiso 1 1 calc R U . . .
C19 C 0.0712(7) 0.7062(4) 0.4685(3) 0.0303(12) Uani 1 1 d . . . . .
H19A H 0.095867 0.675320 0.428876 0.045 Uiso 1 1 calc R U . . .
H19B H -0.050985 0.707278 0.475129 0.045 Uiso 1 1 calc R U . . .
H19C H 0.126263 0.677696 0.504790 0.045 Uiso 1 1 calc R U . . .
C14 C 0.5176(8) 0.6019(4) 0.2306(3) 0.0310(14) Uani 1 1 d . . . . .
H14 H 0.454820 0.644709 0.204336 0.037 Uiso 1 1 calc R U . . .
C24 C 0.6036(9) 0.9202(4) 0.4190(3) 0.0383(15) Uani 1 1 d . . . . .
H24A H 0.677447 0.883505 0.444733 0.057 Uiso 1 1 calc R U . . .
H24B H 0.639932 0.979306 0.423793 0.057 Uiso 1 1 calc R U . . .
H24C H 0.609862 0.903682 0.373857 0.057 Uiso 1 1 calc R U . . .
C22 C 0.2983(10) 0.9642(4) 0.4019(4) 0.0468(18) Uani 1 1 d . . . . .
H22A H 0.303879 0.946446 0.356966 0.070 Uiso 1 1 calc R U . . .
H22B H 0.328177 1.024276 0.405373 0.070 Uiso 1 1 calc R U . . .
H22C H 0.183665 0.955551 0.417796 0.070 Uiso 1 1 calc R U . . .
C18 C 0.8795(8) 0.7811(5) 0.3046(4) 0.0418(16) Uani 1 1 d . . . . .
H18A H 0.804060 0.821389 0.325680 0.063 Uiso 1 1 calc R U . . .
H18B H 0.970544 0.812062 0.283452 0.063 Uiso 1 1 calc R U . . .
H18C H 0.927679 0.742430 0.336662 0.063 Uiso 1 1 calc R U . . .
C16 C 0.7044(8) 0.7877(4) 0.2036(3) 0.0399(15) Uani 1 1 d . . . . .
H16A H 0.642009 0.753518 0.172143 0.060 Uiso 1 1 calc R U . . .
H16B H 0.794967 0.818537 0.181984 0.060 Uiso 1 1 calc R U . . .
H16C H 0.627610 0.828273 0.223661 0.060 Uiso 1 1 calc R U . . .
C13 C 0.3856(9) 0.5439(6) 0.2611(3) 0.049(2) Uani 1 1 d . . . . .
H13A H 0.442432 0.499991 0.286441 0.073 Uiso 1 1 calc R U . . .
H13B H 0.317283 0.517252 0.227277 0.073 Uiso 1 1 calc R U . . .
H13C H 0.312547 0.577539 0.288929 0.073 Uiso 1 1 calc R U . . .

loop_
_atom_site_aniso_label
_atom_site_aniso_U_11
_atom_site_aniso_U_22
_atom_site_aniso_U_33
_atom_site_aniso_U_23
_atom_site_aniso_U_13
_atom_site_aniso_U_12
Bi1 0.02013(14) 0.01613(14) 0.01462(14) -0.00202(6) 0.00176(8) -0.00301(6)
Ni1 0.0161(4) 0.0235(4) 0.0118(4) -0.0002(3) -0.0027(3) -0.0010(3)
P2 0.0212(6) 0.0173(6) 0.0126(5) 0.0003(4) -0.0049(4) -0.0003(4)
P1 0.0155(5) 0.0262(6) 0.0123(5) -0.0008(5) -0.0007(4) -0.0025(4)
Cl1 0.0310(7) 0.0633(10) 0.0163(6) 0.0084(6) -0.0031(5) 0.0201(6)
C11 0.021(2) 0.032(3) 0.016(2) 0.004(2) -0.0049(18) 0.000(2)
C10 0.027(3) 0.023(2) 0.014(2) -0.0042(19) -0.0028(19) -0.001(2)
C2 0.024(2) 0.022(2) 0.019(2) -0.001(2) -0.003(2) -0.006(2)
C8 0.016(2) 0.017(2) 0.016(2) -0.0027(18) -0.0004(17) 0.0011(17)
C7 0.021(2) 0.018(2) 0.014(2) 0.0020(18) -0.0009(17) -0.0016(18)
C3 0.025(3) 0.026(3) 0.023(3) 0.002(2) 0.006(2) 0.000(2)
C1 0.013(2) 0.020(2) 0.024(2) -0.0020(19) 0.0013(17) -0.0026(17)
C20 0.023(2) 0.026(3) 0.024(3) -0.001(2) -0.006(2) 0.002(2)
C17 0.020(2) 0.030(3) 0.027(3) 0.010(2) 0.001(2) 0.002(2)
C4 0.021(2) 0.026(3) 0.035(3) -0.001(2) 0.008(2) -0.003(2)
C6 0.027(3) 0.019(2) 0.029(3) 0.004(2) 0.000(2) -0.0026(19)
C12 0.023(2) 0.021(2) 0.022(2) 0.0042(19) -0.0037(19) 0.0033(19)
C23 0.041(3) 0.017(2) 0.024(3) 0.006(2) -0.011(2) -0.004(2)
C9 0.025(2) 0.023(3) 0.018(2) -0.008(2) -0.0009(19) 0.001(2)
C15 0.039(3) 0.050(4) 0.010(2) -0.012(2) 0.003(2) -0.002(3)
C21 0.024(3) 0.045(4) 0.038(3) -0.016(3) 0.002(2) 0.010(2)
C5 0.022(2) 0.017(2) 0.040(3) 0.006(2) -0.002(2) 0.0004(19)
C19 0.026(3) 0.032(3) 0.033(3) 0.006(2) 0.003(2) 0.001(2)
C14 0.021(3) 0.051(4) 0.022(3) -0.006(2) 0.000(2) -0.006(2)
C24 0.048(4) 0.030(3) 0.037(3) -0.004(3) 0.013(3) -0.014(3)
C22 0.069(5) 0.027(3) 0.044(4) 0.011(3) -0.028(4) 0.000(3)
C18 0.033(3) 0.044(4) 0.048(4) 0.004(3) -0.001(3) -0.016(3)
C16 0.032(3) 0.042(4) 0.045(4) 0.021(3) 0.007(3) 0.007(3)
C13 0.042(4) 0.080(5) 0.025(3) -0.026(3) 0.008(3) -0.038(4)

loop_
_atom_type_symbol
_atom_type_description
_atom_type_scat_dispersion_real
_atom_type_scat_dispersion_imag
_atom_type_scat_source
C C 0.0181 0.0091 'International Tables Vol C Tables 4.2.6.8 and 6.1.1.4'
H H 0.0000 0.0000 'International Tables Vol C Tables 4.2.6.8 and 6.1.1.4'
Bi Bi -4.0111 8.9310 'International Tables Vol C Tables 4.2.6.8 and 6.1.1.4'
Cl Cl 0.3639 0.7018 'International Tables Vol C Tables 4.2.6.8 and 6.1.1.4'
Ni Ni -3.0029 0.5091 'International Tables Vol C Tables 4.2.6.8 and 6.1.1.4'
P P 0.2955 0.4335 'International Tables Vol C Tables 4.2.6.8 and 6.1.1.4'

loop_
_exptl_crystal_face_index_h
_exptl_crystal_face_index_k
_exptl_crystal_face_index_l
_exptl_crystal_face_perp_dist
-4 5 1 0.0786
0 4 13 0.1225
-5 4 -4 0.0612
-2 6 -10 0.0976
3 2 -10 0.1162
-1 10 1 0.0689
1 10 4 0.0855
5 -3 5 0.0777
2 5 10 0.1037
-1 -4 -12 0.0726
-4 -4 4 0.0832
5 4 -4 0.1070
2 -8 5 0.0630
1 -10 4 0.0450

loop_
_geom_angle_atom_site_label_1
_geom_angle_atom_site_label_2
_geom_angle_atom_site_label_3
_geom_angle
_geom_angle_site_symmetry_1
_geom_angle_site_symmetry_3
_geom_angle_publ_flag
C7 Bi1 Ni1 92.86(12) . . ?
C1 Bi1 Ni1 95.06(13) . . ?
C1 Bi1 C7 102.65(18) . . ?
P2 Ni1 Bi1 85.99(4) . . ?
P2 Ni1 P1 157.47(6) . . ?
P2 Ni1 Cl1 98.66(6) . . ?
P1 Ni1 Bi1 87.18(4) . . ?
P1 Ni1 Cl1 96.22(6) . . ?
Cl1 Ni1 Bi1 156.23(6) . . ?
C8 P2 Ni1 112.17(16) . . ?
C8 P2 C20 106.4(2) . . ?
C8 P2 C23 102.5(2) . . ?
C20 P2 Ni1 117.48(18) . . ?
C20 P2 C23 104.5(3) . . ?
C23 P2 Ni1 112.4(2) . . ?
C2 P1 Ni1 114.88(18) . . ?
C2 P1 C17 102.5(2) . . ?
C2 P1 C14 105.7(3) . . ?
C17 P1 Ni1 115.2(2) . . ?
C17 P1 C14 104.8(3) . . ?
C14 P1 Ni1 112.7(2) . . ?
C10 C11 H11 120.3 . . ?
C12 C11 H11 120.3 . . ?
C12 C11 C10 119.3(5) . . ?
C11 C10 H10 119.5 . . ?
C9 C10 C11 121.0(5) . . ?
C9 C10 H10 119.5 . . ?
C3 C2 P1 122.8(4) . . ?
C1 C2 P1 118.0(4) . . ?
C1 C2 C3 119.2(5) . . ?
C7 C8 P2 117.3(3) . . ?
C7 C8 C9 119.5(4) . . ?
C9 C8 P2 123.1(4) . . ?
C8 C7 Bi1 115.6(3) . . ?
C8 C7 C12 120.2(5) . . ?
C12 C7 Bi1 123.9(4) . . ?
C2 C3 H3 119.8 . . ?
C4 C3 C2 120.3(5) . . ?
C4 C3 H3 119.8 . . ?
C2 C1 Bi1 115.9(4) . . ?
C2 C1 C6 120.1(5) . . ?
C6 C1 Bi1 123.1(4) . . ?
P2 C20 H20 107.1 . . ?
C21 C20 P2 115.0(4) . . ?
C21 C20 H20 107.1 . . ?
C19 C20 P2 110.7(4) . . ?
C19 C20 H20 107.1 . . ?
C19 C20 C21 109.4(5) . . ?
P1 C17 H17 107.0 . . ?
C18 C17 P1 109.3(4) . . ?
C18 C17 H17 107.0 . . ?
C16 C17 P1 115.1(4) . . ?
C16 C17 H17 107.0 . . ?
C16 C17 C18 111.1(5) . . ?
C3 C4 H4 120.1 . . ?
C3 C4 C5 119.7(5) . . ?
C5 C4 H4 120.1 . . ?
C1 C6 H6 119.8 . . ?
C5 C6 C1 120.3(5) . . ?
C5 C6 H6 119.8 . . ?
C11 C12 C7 120.1(5) . . ?
C11 C12 H12 119.9 . . ?
C7 C12 H12 119.9 . . ?
P2 C23 H23 107.2 . . ?
C24 C23 P2 109.4(4) . . ?
C24 C23 H23 107.2 . . ?
C24 C23 C22 112.3(6) . . ?
C22 C23 P2 113.2(4) . . ?
C22 C23 H23 107.2 . . ?
C10 C9 C8 119.6(5) . . ?
C10 C9 H9 120.2 . . ?
C8 C9 H9 120.2 . . ?
H15A C15 H15B 109.5 . . ?
H15A C15 H15C 109.5 . . ?
H15B C15 H15C 109.5 . . ?
C14 C15 H15A 109.5 . . ?
C14 C15 H15B 109.5 . . ?
C14 C15 H15C 109.5 . . ?
C20 C21 H21A 109.5 . . ?
C20 C21 H21B 109.5 . . ?
C20 C21 H21C 109.5 . . ?
H21A C21 H21B 109.5 . . ?
H21A C21 H21C 109.5 . . ?
H21B C21 H21C 109.5 . . ?
C4 C5 H5 119.8 . . ?
C6 C5 C4 120.3(5) . . ?
C6 C5 H5 119.8 . . ?
C20 C19 H19A 109.5 . . ?
C20 C19 H19B 109.5 . . ?
C20 C19 H19C 109.5 . . ?
H19A C19 H19B 109.5 . . ?
H19A C19 H19C 109.5 . . ?
H19B C19 H19C 109.5 . . ?
P1 C14 H14 106.9 . . ?
C15 C14 P1 116.1(4) . . ?
C15 C14 H14 106.9 . . ?
C15 C14 C13 111.5(5) . . ?
C13 C14 P1 108.0(4) . . ?
C13 C14 H14 106.9 . . ?
C23 C24 H24A 109.5 . . ?
C23 C24 H24B 109.5 . . ?
C23 C24 H24C 109.5 . . ?
H24A C24 H24B 109.5 . . ?
H24A C24 H24C 109.5 . . ?
H24B C24 H24C 109.5 . . ?
C23 C22 H22A 109.5 . . ?
C23 C22 H22B 109.5 . . ?
C23 C22 H22C 109.5 . . ?
H22A C22 H22B 109.5 . . ?
H22A C22 H22C 109.5 . . ?
H22B C22 H22C 109.5 . . ?
C17 C18 H18A 109.5 . . ?
C17 C18 H18B 109.5 . . ?
C17 C18 H18C 109.5 . . ?
H18A C18 H18B 109.5 . . ?
H18A C18 H18C 109.5 . . ?
H18B C18 H18C 109.5 . . ?
C17 C16 H16A 109.5 . . ?
C17 C16 H16B 109.5 . . ?
C17 C16 H16C 109.5 . . ?
H16A C16 H16B 109.5 . . ?
H16A C16 H16C 109.5 . . ?
H16B C16 H16C 109.5 . . ?
C14 C13 H13A 109.5 . . ?
C14 C13 H13B 109.5 . . ?
C14 C13 H13C 109.5 . . ?
H13A C13 H13B 109.5 . . ?
H13A C13 H13C 109.5 . . ?
H13B C13 H13C 109.5 . . ?

loop_
_geom_bond_atom_site_label_1
_geom_bond_atom_site_label_2
_geom_bond_distance
_geom_bond_site_symmetry_2
_geom_bond_publ_flag
Bi1 Ni1 2.5303(9) . ?
Bi1 C7 2.256(5) . ?
Bi1 C1 2.247(5) . ?
Ni1 P2 2.2096(15) . ?
Ni1 P1 2.2108(15) . ?
Ni1 Cl1 2.2157(15) . ?
P2 C8 1.843(5) . ?
P2 C20 1.849(6) . ?
P2 C23 1.852(6) . ?
P1 C2 1.842(6) . ?
P1 C17 1.854(6) . ?
P1 C14 1.858(6) . ?
C11 H11 0.9500 . ?
C11 C10 1.396(7) . ?
C11 C12 1.396(7) . ?
C10 H10 0.9500 . ?
C10 C9 1.380(7) . ?
C2 C3 1.414(7) . ?
C2 C1 1.388(7) . ?
C8 C7 1.387(7) . ?
C8 C9 1.418(7) . ?
C7 C12 1.401(7) . ?
C3 H3 0.9500 . ?
C3 C4 1.388(8) . ?
C1 C6 1.399(7) . ?
C20 H20 1.0000 . ?
C20 C21 1.547(8) . ?
C20 C19 1.532(8) . ?
C17 H17 1.0000 . ?
C17 C18 1.530(9) . ?
C17 C16 1.520(8) . ?
C4 H4 0.9500 . ?
C4 C5 1.392(8) . ?
C6 H6 0.9500 . ?
C6 C5 1.382(8) . ?
C12 H12 0.9500 . ?
C23 H23 1.0000 . ?
C23 C24 1.525(9) . ?
C23 C22 1.533(8) . ?
C9 H9 0.9500 . ?
C15 H15A 0.9800 . ?
C15 H15B 0.9800 . ?
C15 H15C 0.9800 . ?
C15 C14 1.517(8) . ?
C21 H21A 0.9800 . ?
C21 H21B 0.9800 . ?
C21 H21C 0.9800 . ?
C5 H5 0.9500 . ?
C19 H19A 0.9800 . ?
C19 H19B 0.9800 . ?
C19 H19C 0.9800 . ?
C14 H14 1.0000 . ?
C14 C13 1.532(9) . ?
C24 H24A 0.9800 . ?
C24 H24B 0.9800 . ?
C24 H24C 0.9800 . ?
C22 H22A 0.9800 . ?
C22 H22B 0.9800 . ?
C22 H22C 0.9800 . ?
C18 H18A 0.9800 . ?
C18 H18B 0.9800 . ?
C18 H18C 0.9800 . ?
C16 H16A 0.9800 . ?
C16 H16B 0.9800 . ?
C16 H16C 0.9800 . ?
C13 H13A 0.9800 . ?
C13 H13B 0.9800 . ?
C13 H13C 0.9800 . ?

loop_
_geom_torsion_atom_site_label_1
_geom_torsion_atom_site_label_2
_geom_torsion_atom_site_label_3
_geom_torsion_atom_site_label_4
_geom_torsion
_geom_torsion_site_symmetry_1
_geom_torsion_site_symmetry_2
_geom_torsion_site_symmetry_3
_geom_torsion_site_symmetry_4
_geom_torsion_publ_flag
Bi1 C7 C12 C11 -177.8(4) . . . . ?
Bi1 C1 C6 C5 168.8(4) . . . . ?
Ni1 P2 C8 C7 -23.7(4) . . . . ?
Ni1 P2 C8 C9 153.2(4) . . . . ?
Ni1 P2 C20 C21 179.9(4) . . . . ?
Ni1 P2 C20 C19 55.3(4) . . . . ?
Ni1 P2 C23 C24 -44.2(5) . . . . ?
Ni1 P2 C23 C22 81.9(6) . . . . ?
Ni1 P1 C2 C3 -165.9(4) . . . . ?
Ni1 P1 C2 C1 13.2(5) . . . . ?
Ni1 P1 C17 C18 56.4(4) . . . . ?
Ni1 P1 C17 C16 -69.5(5) . . . . ?
Ni1 P1 C14 C15 -178.9(4) . . . . ?
Ni1 P1 C14 C13 -52.9(5) . . . . ?
P2 C8 C7 Bi1 -7.8(5) . . . . ?
P2 C8 C7 C12 178.2(4) . . . . ?
P2 C8 C9 C10 -174.6(4) . . . . ?
P1 C2 C3 C4 -179.4(4) . . . . ?
P1 C2 C1 Bi1 10.9(5) . . . . ?
P1 C2 C1 C6 -179.8(4) . . . . ?
C11 C10 C9 C8 -2.5(8) . . . . ?
C10 C11 C12 C7 4.0(8) . . . . ?
C2 P1 C17 C18 -69.1(5) . . . . ?
C2 P1 C17 C16 165.1(5) . . . . ?
C2 P1 C14 C15 -52.7(5) . . . . ?
C2 P1 C14 C13 73.3(5) . . . . ?
C2 C3 C4 C5 -2.0(8) . . . . ?
C2 C1 C6 C5 0.3(8) . . . . ?
C8 P2 C20 C21 53.3(5) . . . . ?
C8 P2 C20 C19 -71.3(4) . . . . ?
C8 P2 C23 C24 76.4(5) . . . . ?
C8 P2 C23 C22 -157.5(5) . . . . ?
C8 C7 C12 C11 -4.3(8) . . . . ?
C7 C8 C9 C10 2.2(8) . . . . ?
C3 C2 C1 Bi1 -170.0(4) . . . . ?
C3 C2 C1 C6 -0.6(7) . . . . ?
C3 C4 C5 C6 1.6(8) . . . . ?
C1 C2 C3 C4 1.5(8) . . . . ?
C1 C6 C5 C4 -0.8(8) . . . . ?
C20 P2 C8 C7 106.0(4) . . . . ?
C20 P2 C8 C9 -77.0(5) . . . . ?
C20 P2 C23 C24 -172.7(4) . . . . ?
C20 P2 C23 C22 -46.6(6) . . . . ?
C17 P1 C2 C3 -40.2(5) . . . . ?
C17 P1 C2 C1 138.9(4) . . . . ?
C17 P1 C14 C15 55.1(5) . . . . ?
C17 P1 C14 C13 -178.9(5) . . . . ?
C12 C11 C10 C9 -0.6(8) . . . . ?
C23 P2 C8 C7 -144.5(4) . . . . ?
C23 P2 C8 C9 32.4(5) . . . . ?
C23 P2 C20 C21 -54.7(5) . . . . ?
C23 P2 C20 C19 -179.3(4) . . . . ?
C9 C8 C7 Bi1 175.2(4) . . . . ?
C9 C8 C7 C12 1.2(7) . . . . ?
C14 P1 C2 C3 69.3(5) . . . . ?
C14 P1 C2 C1 -111.6(4) . . . . ?
C14 P1 C17 C18 -179.2(4) . . . . ?
C14 P1 C17 C16 54.9(5) . . . . ?

loop_
_exptl_oxdiff_crystal_face_indexfrac_h
_exptl_oxdiff_crystal_face_indexfrac_k
_exptl_oxdiff_crystal_face_indexfrac_l
_exptl_oxdiff_crystal_face_x
_exptl_oxdiff_crystal_face_y
_exptl_oxdiff_crystal_face_z
-3.9992 4.9989 1.0047 0.7769 0.3598 0.3349
-0.0002 3.9930 12.9991 -0.0029 -0.2265 1.0118
-4.9988 4.0014 -3.9944 0.9241 0.5765 -0.0061
-2.0004 6.0067 -9.9900 0.9021 -0.0121 -0.4788
2.9983 2.0078 -9.9940 0.0724 -0.5875 -0.7527
-1.0010 10.0014 1.0099 0.8412 -0.3977 0.3585
0.9983 10.0003 4.0087 0.5601 -0.7178 0.4996
4.9987 -3.0017 4.9950 -0.8717 -0.6325 0.1015
1.9988 4.9959 10.0013 -0.0665 -0.6006 0.7582
-0.9994 -3.9940 -11.9995 0.0845 0.3858 -0.9073
-3.9978 -4.0050 3.9943 0.0224 0.8603 0.3163
4.9974 4.0055 -3.9943 -0.1276 -1.0199 -0.3508
2.0005 -8.0042 4.9899 -0.9361 0.1250 0.0779
1.0011 -10.0044 3.9882 -0.9592 0.3963 -0.0085
